data_4088202
loop_
_publ_author_name
'Stennett, Tom E.'
'Pahl, J\"urgen'
'Zijlstra, Harmen S.'
'Seidel, Falk W.'
'Harder, Sjoerd'

_publ_section_title
;
 A Frustrated Lewis Pair Based on a Cationic Aluminum Complex and
 Triphenylphosphine
;
_journal_issue 2
_journal_name_full Organometallics
_journal_page_first 207
_journal_paper_doi 10.1021/acs.organomet.5b00927
_journal_volume 35
_journal_year 2016
_chemical_formula_moiety 'C54 H71 Al N2 P, B C24 F20'
_chemical_formula_sum 'C78 H71 Al B F20 N2 P'
_chemical_formula_weight 1485.12
_space_group_crystal_system monoclinic
_space_group_IT_number 14
_space_group_name_Hall '-P 2yn'
_space_group_name_H-M_alt 'P 1 21/n 1'
_atom_sites_solution_hydrogens geom
_audit_creation_date 2015-10-30
_audit_creation_method
;
Olex2 1.2
(compiled 2015.09.30 svn.r3233 for OlexSys, GUI svn.r5103)
;
_cell_angle_alpha 90
_cell_angle_beta 92.019(2)
_cell_angle_gamma 90
_cell_formula_units_Z 4
_cell_length_a 12.0147(3)
_cell_length_b 31.3266(7)
_cell_length_c 20.4013(4)
_cell_measurement_reflns_used 20635
_cell_measurement_temperature 293.53(10)
_cell_measurement_theta_max 73.4860
_cell_measurement_theta_min 3.5450
_cell_volume 7673.9(3)
_computing_cell_refinement
;
CrysAlisPro, Agilent Technologies,
Version 1.171.37.35 (release 13-08-2014 CrysAlis171 .NET)
(compiled Aug 13 2014,18:06:01)
;
_computing_data_collection
;
CrysAlisPro, Agilent Technologies,
Version 1.171.37.35 (release 13-08-2014 CrysAlis171 .NET)
(compiled Aug 13 2014,18:06:01)
;
_computing_data_reduction
;
CrysAlisPro, Agilent Technologies,
Version 1.171.37.35 (release 13-08-2014 CrysAlis171 .NET)
(compiled Aug 13 2014,18:06:01)
;
_computing_molecular_graphics 'Olex2 (Dolomanov et al., 2009)'
_computing_publication_material 'Olex2 (Dolomanov et al., 2009)'
_computing_structure_refinement 'ShelXL (Sheldrick, 2015)'
_computing_structure_solution 'ShelXT (Sheldrick, 2015)'
_diffrn_ambient_environment air
_diffrn_ambient_temperature 293.53(10)
_diffrn_detector 'CCD plate'
_diffrn_detector_area_resol_mean 5.2903
_diffrn_detector_type AtlasS2
_diffrn_measured_fraction_theta_full 0.999
_diffrn_measured_fraction_theta_max 0.999
_diffrn_measurement_details
;
#__ type_ start__ end____ width___ exp.time_
  1 omega  -39.00    8.00   1.0000    2.0000
omega____ theta____ kappa____ phi______ frames
    -      -41.6909   38.0000  120.0000 47

#__ type_ start__ end____ width___ exp.time_
  2 omega  -39.00   31.00   1.0000    2.0000
omega____ theta____ kappa____ phi______ frames
    -      -41.6909   38.0000 -120.0000 70

#__ type_ start__ end____ width___ exp.time_
  3 omega  -62.00   15.00   1.0000    2.0000
omega____ theta____ kappa____ phi______ frames
    -      -41.6909   57.0000 -180.0000 77

#__ type_ start__ end____ width___ exp.time_
  4 omega   31.00   91.00   1.0000   10.0000
omega____ theta____ kappa____ phi______ frames
    -      105.9955  -30.0000  -90.0000 60

#__ type_ start__ end____ width___ exp.time_
  5 omega   55.00  125.00   1.0000   10.0000
omega____ theta____ kappa____ phi______ frames
    -      105.9955  -77.0000  -30.0000 70

#__ type_ start__ end____ width___ exp.time_
  6 omega   42.00  117.00   1.0000   10.0000
omega____ theta____ kappa____ phi______ frames
    -      105.9955 -125.0000 -150.0000 75

#__ type_ start__ end____ width___ exp.time_
  7 omega   31.00   91.00   1.0000   10.0000
omega____ theta____ kappa____ phi______ frames
    -      105.9955  -30.0000  -30.0000 60

#__ type_ start__ end____ width___ exp.time_
  8 omega   31.00   91.00   1.0000   10.0000
omega____ theta____ kappa____ phi______ frames
    -      105.9955  -30.0000 -150.0000 60

#__ type_ start__ end____ width___ exp.time_
  9 omega   95.00  176.00   1.0000   10.0000
omega____ theta____ kappa____ phi______ frames
    -      105.9955  125.0000    0.0000 81

#__ type_ start__ end____ width___ exp.time_
 10 omega  -92.00   -7.00   1.0000    2.0000
omega____ theta____ kappa____ phi______ frames
    -      -41.9409  125.0000  -90.0000 85

#__ type_ start__ end____ width___ exp.time_
 11 omega   23.00  109.00   1.0000    2.0000
omega____ theta____ kappa____ phi______ frames
    -       41.9409   57.0000  -60.0000 86

#__ type_ start__ end____ width___ exp.time_
 12 omega   97.00  128.00   1.0000   10.0000
omega____ theta____ kappa____ phi______ frames
    -      105.9955  -61.0000   90.0000 31

#__ type_ start__ end____ width___ exp.time_
 13 omega   42.00   76.00   1.0000   10.0000
omega____ theta____ kappa____ phi______ frames
    -      105.9955  -61.0000   90.0000 34

#__ type_ start__ end____ width___ exp.time_
 14 omega  123.00  174.00   1.0000   10.0000
omega____ theta____ kappa____ phi______ frames
    -      105.9955   45.0000  -90.0000 51

#__ type_ start__ end____ width___ exp.time_
 15 omega   46.00  109.00   1.0000   10.0000
omega____ theta____ kappa____ phi______ frames
    -      105.9955  -94.0000  -60.0000 63

#__ type_ start__ end____ width___ exp.time_
 16 omega   31.00  118.00   1.0000   10.0000
omega____ theta____ kappa____ phi______ frames
    -      105.9955  -15.0000   90.0000 87

#__ type_ start__ end____ width___ exp.time_
 17 omega   31.00   72.00   1.0000   10.0000
omega____ theta____ kappa____ phi______ frames
    -      105.9955  -30.0000   30.0000 41
;
_diffrn_measurement_device 'four-circle diffractometer'
_diffrn_measurement_device_type 'SuperNova, Dual, Cu at zero, AtlasS2'
_diffrn_measurement_method '\w scans'
_diffrn_orient_matrix_UB_11 -0.0637402000
_diffrn_orient_matrix_UB_12 -0.0426083000
_diffrn_orient_matrix_UB_13 -0.0032300000
_diffrn_orient_matrix_UB_21 -0.1051354000
_diffrn_orient_matrix_UB_22 0.0236438000
_diffrn_orient_matrix_UB_23 -0.0259962000
_diffrn_orient_matrix_UB_31 0.0365122000
_diffrn_orient_matrix_UB_32 -0.0066779000
_diffrn_orient_matrix_UB_33 -0.0708951000
_diffrn_radiation_monochromator mirror
_diffrn_radiation_probe x-ray
_diffrn_radiation_type CuK\a
_diffrn_radiation_wavelength 1.54184
_diffrn_reflns_av_unetI/netI 0.0445
_diffrn_reflns_Laue_measured_fraction_full 0.999
_diffrn_reflns_Laue_measured_fraction_max 0.999
_diffrn_reflns_number 13988
_diffrn_reflns_point_group_measured_fraction_full 0.999
_diffrn_reflns_point_group_measured_fraction_max 0.999
_diffrn_reflns_theta_full 67.684
_diffrn_reflns_theta_max 68.110
_diffrn_reflns_theta_min 3.558
_diffrn_source 'sealed X-ray tube'
_diffrn_source_type 'SuperNova (Cu) X-ray Source'
_exptl_absorpt_coefficient_mu 1.225
_exptl_absorpt_correction_T_max 0.979
_exptl_absorpt_correction_T_min 0.966
_exptl_absorpt_correction_type gaussian
_exptl_absorpt_process_details
;
CrysAlisPro, Agilent Technologies,
Version 1.171.37.35 (release 13-08-2014 CrysAlis171 .NET)
(compiled Aug 13 2014,18:06:01)
Numerical absorption correction based on gaussian integration over
			a multifaceted crystal model
Empirical absorption correction using spherical harmonics,
 implemented in SCALE3 ABSPACK scaling algorithm.
;
_exptl_crystal_colour 'clear colourless'
_exptl_crystal_colour_lustre clear
_exptl_crystal_colour_primary colourless
_exptl_crystal_density_diffrn 1.285
_exptl_crystal_description
;
;
_exptl_crystal_F_000 3064
_exptl_crystal_size_max 0.3439
_exptl_crystal_size_mid 0.2465
_exptl_crystal_size_min 0.1604
_refine_diff_density_max 0.967
_refine_diff_density_min -0.626
_refine_diff_density_rms 0.071
_refine_ls_extinction_method none
_refine_ls_goodness_of_fit_ref 1.073
_refine_ls_hydrogen_treatment constr
_refine_ls_matrix_type full
_refine_ls_number_parameters 1107
_refine_ls_number_reflns 13988
_refine_ls_number_restraints 211
_refine_ls_restrained_S_all 1.066
_refine_ls_R_factor_all 0.0961
_refine_ls_R_factor_gt 0.0877
_refine_ls_shift/su_max 0.000
_refine_ls_shift/su_mean 0.000
_refine_ls_structure_factor_coef Fsqd
_refine_ls_weighting_details 'w=1/[\s^2^(Fo^2^)+(0.0498P)^2^+23.1898P] where P=(Fo^2^+2Fc^2^)/3'
_refine_ls_weighting_scheme calc
_refine_ls_wR_factor_gt 0.1957
_refine_ls_wR_factor_ref 0.2008
_reflns_Friedel_coverage 0.000
_reflns_number_gt 12157
_reflns_number_total 13988
_reflns_threshold_expression 'I > 2\s(I)'
_cod_data_source_file om5b00927_si_006.cif
_cod_data_source_block hasj151029b
_cod_database_code 4088202
_chemical_oxdiff_formula 'C H N Al P Cl B F'
_shelx_space_group_comment
;
The symmetry employed for this shelxl refinement is uniquely defined
by the following loop, which should always be used as a source of
symmetry information in preference to the above space-group names.
They are only intended as comments.
;
_reflns_odcompleteness_completeness 99.85
_reflns_odcompleteness_iscentric 1
_reflns_odcompleteness_theta 67.96
_olex2_refinement_description
;
1. Fixed Uiso
 At 1.2 times of:
  All C(H) groups, All C(H,H) groups
 At 1.5 times of:
  All C(H,H,H) groups
2. Restrained distances
 C74A-F16A
 1.35 with sigma of 0.01
3. Rigid bond restraints
 C73, C78A, F20A, C77A, F19A, C76A, F18A, C75A, F17A, C74A, F16A
 with sigma for 1-2 distances of 0.01 and sigma for 1-3 distances of 0.01
4. Uiso/Uaniso restraints and constraints
C73 \\sim C78A \\sim F20A \\sim C77A \\sim F19A \\sim C76A \\sim F18A \\sim
C75A \\sim F17A \\sim C74A \\sim F16A: within 2A with sigma of 0.04 and sigma
for terminal atoms of 0.08
5. Rigid body (RIGU) restrains
 C67A, C68A, C69A, C70A, C71A, C72A
 with sigma for 1-2 distances of 0.004 and sigma for 1-3 distances of 0.004
 C73, C78A, F20A, C77A, F19A, C76A, F18A, C75A, F17A, C74A, F16A
 with sigma for 1-2 distances of 0.004 and sigma for 1-3 distances of 0.004
6. Others
 Sof(F13A)=Sof(F14A)=Sof(F12A)=Sof(F15A)=Sof(F11A)=Sof(C72A)=Sof(C67A)=
 Sof(C68A)=Sof(C69A)=Sof(C70A)=Sof(C71A)=1-FVAR(1)
 Sof(F11)=Sof(F15)=Sof(F12)=Sof(F14)=Sof(F13)=Sof(C67)=Sof(C68)=Sof(C72)=
 Sof(C71)=Sof(C69)=Sof(C70)=FVAR(1)
 Sof(C78A)=Sof(C77A)=Sof(C76A)=Sof(C75A)=Sof(C74A)=Sof(F18A)=Sof(F19A)=
 Sof(F20A)=Sof(F17A)=Sof(F16A)=1-FVAR(2)
 Sof(F16)=Sof(F20)=Sof(F17)=Sof(F19)=Sof(F18)=Sof(C74)=Sof(C78)=Sof(C75)=
 Sof(C77)=Sof(C76)=FVAR(2)
7.a Ternary CH refined with riding coordinates:
 C16(H16), C13(H13), C28(H28), C25(H25), C32(H32)
7.b Secondary CH2 refined with riding coordinates:
 C31(H31A,H31B), C33(H33A,H33B), C34(H34A,H34B), C35(H35A,H35B)
7.c Aromatic/amide H refined with riding coordinates:
 C11(H11), C10(H10), C9(H9), C40(H40), C4(H4), C42(H42), C38(H38), C23(H23),
 C39(H39), C21(H21), C41(H41), C22(H22), C44(H44), C50(H50), C54(H54), C48(H48),
  C46(H46), C45(H45), C51(H51), C52(H52), C47(H47), C53(H53)
7.d Fitted hexagon refined as free rotating group:
 C73(C78A,C77A,C76A,C75A,C74A), C72A(C67A,C68A,C69A,C70A,C71A)
7.e Idealised Me refined as rotating group:
 C18(H18A,H18B,H18C), C6(H6A,H6B,H6C), C2(H2A,H2B,H2C), C1(H1A,H1B,H1C),
 C17(H17A,H17B,H17C), C29(H29A,H29B,H29C), C27(H27A,H27B,H27C), C30(H30A,H30B,
 H30C), C15(H15A,H15B,H15C), C26(H26A,H26B,H26C), C14(H14A,H14B,H14C), C36(H36A,
 H36B,H36C)
;
_shelx_shelxl_version_number 2014/7
_olex2_date_sample_data_collection 2015-10-29
_olex2_submission_special_instructions 'No special instructions were received'

loop_
_space_group_symop_operation_xyz
'x, y, z'
'-x+1/2, y+1/2, -z+1/2'
'-x, -y, -z'
'x-1/2, -y-1/2, z-1/2'

loop_
_atom_site_label
_atom_site_type_symbol
_atom_site_fract_x
_atom_site_fract_y
_atom_site_fract_z
_atom_site_U_iso_or_equiv
_atom_site_adp_type
_atom_site_occupancy
_atom_site_site_symmetry_order
_atom_site_calc_flag
_atom_site_refinement_flags_posn
_atom_site_refinement_flags_adp
_atom_site_refinement_flags_occupancy
_atom_site_disorder_assembly
_atom_site_disorder_group
P1 P 0.42592(10) 0.34373(3) 0.70687(5) 0.0404(3) Uani 1 1 d . . . . .
Al1 Al 0.21924(10) 0.46350(4) 0.75602(5) 0.0315(3) Uani 1 1 d . . . . .
F10 F 0.6396(2) 0.57290(7) 0.62224(10) 0.0372(5) Uani 1 1 d . . . . .
F6 F 0.6290(2) 0.57252(7) 0.85451(10) 0.0384(5) Uani 1 1 d . . . . .
F16 F 0.5139(11) 0.6535(7) 0.8803(6) 0.036(2) Uani 0.69(3) 1 d . . P A 1
F9 F 0.6568(2) 0.48908(7) 0.62311(11) 0.0448(6) Uani 1 1 d . . . . .
F1 F 0.5946(2) 0.71761(7) 0.78514(12) 0.0430(6) Uani 1 1 d . . . . .
F5 F 0.8357(2) 0.59877(8) 0.81113(12) 0.0447(6) Uani 1 1 d . . . . .
F20 F 0.4290(13) 0.6088(5) 0.6638(6) 0.038(2) Uani 0.69(3) 1 d . . P A 1
F7 F 0.6510(2) 0.48785(8) 0.85417(12) 0.0512(7) Uani 1 1 d . . . . .
F2 F 0.7318(2) 0.76349(8) 0.86172(13) 0.0537(7) Uani 1 1 d . . . . .
F11 F 0.8165(13) 0.6239(5) 0.6741(6) 0.038(2) Uani 0.70(3) 1 d . . P B 1
F8 F 0.6625(2) 0.44470(7) 0.73836(13) 0.0544(7) Uani 1 1 d . . . . .
F17 F 0.3065(15) 0.6540(6) 0.9062(6) 0.052(3) Uani 0.69(3) 1 d . . P A 1
F4 F 0.9685(2) 0.64460(10) 0.88861(13) 0.0554(7) Uani 1 1 d . . . . .
F3 F 0.9221(2) 0.72804(10) 0.91485(14) 0.0609(7) Uani 1 1 d . . . . .
F15 F 0.4717(8) 0.6960(3) 0.6662(5) 0.0402(17) Uani 0.70(3) 1 d . . P B 1
N2 N 0.1232(3) 0.47457(10) 0.82724(14) 0.0316(7) Uani 1 1 d . . . . .
F19 F 0.2125(5) 0.6093(3) 0.6899(3) 0.0469(16) Uani 0.69(3) 1 d . . P A 1
N1 N 0.1131(3) 0.47707(10) 0.68652(14) 0.0301(7) Uani 1 1 d . . . . .
F12 F 0.8791(9) 0.6684(3) 0.5694(5) 0.060(2) Uani 0.70(3) 1 d . . P B 1
F14 F 0.5315(10) 0.73864(19) 0.5632(4) 0.061(2) Uani 0.70(3) 1 d . . P B 1
F18 F 0.1496(4) 0.6310(4) 0.8129(4) 0.060(2) Uani 0.69(3) 1 d . . P A 1
F13 F 0.7358(11) 0.7259(3) 0.5116(3) 0.069(3) Uani 0.70(3) 1 d . . P B 1
C61 C 0.6376(3) 0.57786(12) 0.73914(17) 0.0291(8) Uani 1 1 d . . . . .
C7 C 0.1229(3) 0.45905(12) 0.62175(17) 0.0314(8) Uani 1 1 d . . . . .
C11 C 0.1950(4) 0.45970(14) 0.51370(18) 0.0378(9) Uani 1 1 d . . . . .
H11 H 0.2388 0.4728 0.4814 0.045 Uiso 1 1 calc R . . . .
C62 C 0.6383(3) 0.55319(12) 0.79573(18) 0.0331(8) Uani 1 1 d . . . . .
C66 C 0.6435(3) 0.55419(12) 0.68252(17) 0.0312(8) Uani 1 1 d . . . . .
C12 C 0.1886(3) 0.47862(13) 0.57503(18) 0.0346(8) Uani 1 1 d . . . . .
C37 C 0.4706(3) 0.35735(12) 0.62580(19) 0.0330(8) Uani 1 1 d . . . . .
C74 C 0.4451(8) 0.6407(3) 0.8308(3) 0.034(2) Uani 0.69(3) 1 d . . P A 1
C20 C 0.1021(4) 0.41553(14) 0.90425(19) 0.0426(10) Uani 1 1 d . . . . .
C55 C 0.7042(3) 0.65495(12) 0.79572(17) 0.0315(8) Uani 1 1 d . . . . .
C10 C 0.1388(4) 0.42221(14) 0.49874(18) 0.0392(9) Uani 1 1 d . . . . .
H10 H 0.1439 0.4098 0.4564 0.047 Uiso 1 1 calc R . . . .
C19 C 0.1481(4) 0.45538(13) 0.89089(17) 0.0359(9) Uani 1 1 d . . . . .
C3 C 0.0334(4) 0.50580(13) 0.69703(18) 0.0360(9) Uani 1 1 d . . . . .
C8 C 0.0654(3) 0.42071(13) 0.60739(18) 0.0343(8) Uani 1 1 d . . . . .
C65 C 0.6523(3) 0.50997(12) 0.68083(19) 0.0339(8) Uani 1 1 d . . . . .
C5 C 0.0396(3) 0.50283(13) 0.82028(18) 0.0356(9) Uani 1 1 d . . . . .
C57 C 0.7566(4) 0.72242(13) 0.8498(2) 0.0403(9) Uani 1 1 d . . . . .
C56 C 0.6870(3) 0.69764(12) 0.81051(18) 0.0325(8) Uani 1 1 d . . . . .
C16 C 0.2529(3) 0.51976(13) 0.58743(18) 0.0362(9) Uani 1 1 d . . . . .
H16 H 0.2403 0.5291 0.6335 0.043 Uiso 1 1 calc R . . . .
C63 C 0.6487(3) 0.50959(13) 0.79695(19) 0.0357(9) Uani 1 1 d . . . . .
C60 C 0.8031(3) 0.63937(13) 0.82250(18) 0.0349(9) Uani 1 1 d . . . . .
C73 C 0.4847(3) 0.63155(12) 0.76862(18) 0.0330(8) Uani 1 1 d . U . . .
C78A C 0.4030(7) 0.6137(7) 0.7272(6) 0.039(5) Uani 0.31(3) 1 d G U P A 2
C77A C 0.2960(7) 0.6075(8) 0.7493(12) 0.041(5) Uani 0.31(3) 1 d G U P A 2
C76A C 0.2708(10) 0.6193(8) 0.8128(12) 0.041(5) Uani 0.31(3) 1 d G U P A 2
C75A C 0.3525(13) 0.6372(9) 0.8542(7) 0.042(5) Uani 0.31(3) 1 d G U P A 2
C74A C 0.4594(9) 0.6433(7) 0.8321(4) 0.034(5) Uani 0.31(3) 1 d DG U P A 2
C9 C 0.0755(4) 0.40286(14) 0.54503(19) 0.0393(9) Uani 1 1 d . . . . .
H9 H 0.0380 0.3769 0.5345 0.047 Uiso 1 1 calc R . . . .
C58 C 0.8523(4) 0.70458(15) 0.8763(2) 0.0416(10) Uani 1 1 d . . . . .
C24 C 0.2191(4) 0.47649(14) 0.93690(19) 0.0419(10) Uani 1 1 d . . . . .
C40 C 0.5270(4) 0.37541(15) 0.4992(2) 0.0485(11) Uani 1 1 d . . . . .
H40 H 0.5460 0.3816 0.4554 0.058 Uiso 1 1 calc R . . . .
C64 C 0.6559(4) 0.48760(12) 0.7390(2) 0.0401(9) Uani 1 1 d . . . . .
C78 C 0.3984(7) 0.6210(4) 0.7253(4) 0.0357(18) Uani 0.69(3) 1 d . . P A 1
C31 C 0.2636(4) 0.40242(13) 0.7462(2) 0.0403(9) Uani 1 1 d . . . . .
H31A H 0.2281 0.3856 0.7808 0.048 Uiso 1 1 calc R . . . .
H31B H 0.2335 0.3919 0.7034 0.048 Uiso 1 1 calc R . . . .
C13 C -0.0092(4) 0.39949(14) 0.6566(2) 0.0465(11) Uani 1 1 d . . . . .
H13 H 0.0127 0.4106 0.7011 0.056 Uiso 1 1 calc R . . . .
C4 C 0.0048(4) 0.51959(13) 0.75941(19) 0.0387(9) Uani 1 1 d . . . . .
H4 H -0.0443 0.5433 0.7606 0.046 Uiso 1 1 calc R . . . .
C18 C 0.3780(4) 0.51259(15) 0.5805(2) 0.0434(10) Uani 1 1 d . . . . .
H18A H 0.4022 0.4884 0.6079 0.065 Uiso 1 1 calc GR . . . .
H18B H 0.4186 0.5383 0.5946 0.065 Uiso 1 1 calc GR . . . .
H18C H 0.3931 0.5065 0.5346 0.065 Uiso 1 1 calc GR . . . .
C67 C 0.6395(12) 0.6557(4) 0.6753(7) 0.034(3) Uani 0.70(3) 1 d . . P B 1
C59 C 0.8762(3) 0.66282(15) 0.8626(2) 0.0412(9) Uani 1 1 d . . . . .
C75 C 0.3339(9) 0.6410(4) 0.8454(4) 0.040(2) Uani 0.69(3) 1 d . . P A 1
C42 C 0.5561(4) 0.33441(14) 0.5981(2) 0.0452(10) Uani 1 1 d . . . . .
H42 H 0.5942 0.3127 0.6225 0.054 Uiso 1 1 calc R . . . .
C6 C -0.0224(4) 0.51835(16) 0.87847(19) 0.0467(11) Uani 1 1 d . . . . .
H6A H -0.0079 0.4991 0.9157 0.070 Uiso 1 1 calc GR . . . .
H6B H -0.1024 0.5188 0.8675 0.070 Uiso 1 1 calc GR . . . .
H6C H 0.0028 0.5472 0.8902 0.070 Uiso 1 1 calc GR . . . .
C28 C 0.2634(4) 0.52113(14) 0.9270(2) 0.0449(10) Uani 1 1 d . . . . .
H28 H 0.2399 0.5309 0.8819 0.054 Uiso 1 1 calc R . . . .
C2 C -0.0314(4) 0.52481(15) 0.6399(2) 0.0482(11) Uani 1 1 d . . . . .
H2A H 0.0136 0.5469 0.6194 0.072 Uiso 1 1 calc GR . . . .
H2B H -0.1002 0.5375 0.6552 0.072 Uiso 1 1 calc GR . . . .
H2C H -0.0496 0.5024 0.6077 0.072 Uiso 1 1 calc GR . . . .
C38 C 0.4139(4) 0.38873(15) 0.5908(2) 0.0457(10) Uani 1 1 d . . . . .
H38 H 0.3552 0.4041 0.6100 0.055 Uiso 1 1 calc R . . . .
C23 C 0.2448(5) 0.45548(16) 0.9958(2) 0.0533(12) Uani 1 1 d . . . . .
H23 H 0.2942 0.4685 1.0272 0.064 Uiso 1 1 calc R . . . .
C25 C 0.0225(4) 0.39323(14) 0.8562(2) 0.0459(11) Uani 1 1 d . . . . .
H25 H 0.0426 0.4027 0.8113 0.055 Uiso 1 1 calc R . . . .
C39 C 0.4438(4) 0.39732(16) 0.5275(2) 0.0505(11) Uani 1 1 d . . . . .
H39 H 0.4055 0.4190 0.5032 0.061 Uiso 1 1 calc R . . . .
C1 C 0.3446(4) 0.50358(16) 0.7580(2) 0.0449(10) Uani 1 1 d . . . . .
H1A H 0.3163 0.5329 0.7572 0.067 Uiso 1 1 calc GR . . . .
H1B H 0.3899 0.4988 0.7197 0.067 Uiso 1 1 calc GR . . . .
H1C H 0.3904 0.4991 0.7981 0.067 Uiso 1 1 calc GR . . . .
C17 C 0.2138(4) 0.55555(15) 0.5413(2) 0.0505(11) Uani 1 1 d . . . . .
H17A H 0.2333 0.5485 0.4964 0.076 Uiso 1 1 calc GR . . . .
H17B H 0.2501 0.5823 0.5547 0.076 Uiso 1 1 calc GR . . . .
H17C H 0.1329 0.5588 0.5434 0.076 Uiso 1 1 calc GR . . . .
C21 C 0.1295(5) 0.39639(16) 0.9645(2) 0.0555(13) Uani 1 1 d . . . . .
H21 H 0.0992 0.3693 0.9746 0.067 Uiso 1 1 calc R . . . .
C41 C 0.5848(4) 0.34358(16) 0.5351(2) 0.0520(12) Uani 1 1 d . . . . .
H41 H 0.6437 0.3284 0.5157 0.062 Uiso 1 1 calc R . . . .
C43 C 0.5384(5) 0.31563(16) 0.7468(2) 0.0547(13) Uani 1 1 d . . . . .
C29 C 0.2158(5) 0.55233(16) 0.9770(2) 0.0570(13) Uani 1 1 d . . . . .
H29A H 0.1345 0.5532 0.9715 0.086 Uiso 1 1 calc GR . . . .
H29B H 0.2462 0.5809 0.9699 0.086 Uiso 1 1 calc GR . . . .
H29C H 0.2364 0.5428 1.0215 0.086 Uiso 1 1 calc GR . . . .
C68 C 0.7433(13) 0.6519(5) 0.6469(8) 0.043(3) Uani 0.70(3) 1 d . . P B 1
C32 C 0.3882(4) 0.39392(15) 0.7501(2) 0.0479(11) Uani 1 1 d . . . . .
H32 H 0.4208 0.4172 0.7233 0.057 Uiso 1 1 calc R . . . .
C22 C 0.1999(5) 0.41642(17) 1.0091(2) 0.0620(15) Uani 1 1 d . . . . .
H22 H 0.2177 0.4030 1.0499 0.074 Uiso 1 1 calc R . . . .
C72 C 0.5730(9) 0.6863(3) 0.6435(5) 0.032(2) Uani 0.70(3) 1 d . . P B 1
C27 C 0.0324(5) 0.34434(15) 0.8573(3) 0.0572(13) Uani 1 1 d . . . . .
H27A H 0.1112 0.3362 0.8581 0.086 Uiso 1 1 calc GR . . . .
H27B H -0.0053 0.3324 0.8181 0.086 Uiso 1 1 calc GR . . . .
H27C H -0.0024 0.3332 0.8966 0.086 Uiso 1 1 calc GR . . . .
C30 C 0.3907(4) 0.52282(18) 0.9334(2) 0.0575(13) Uani 1 1 d . . . . .
H30A H 0.4146 0.5171 0.9790 0.086 Uiso 1 1 calc GR . . . .
H30B H 0.4166 0.5512 0.9206 0.086 Uiso 1 1 calc GR . . . .
H30C H 0.4225 0.5012 0.9047 0.086 Uiso 1 1 calc GR . . . .
C49 C 0.3120(5) 0.30670(14) 0.6974(3) 0.0578(14) Uani 1 1 d . . . . .
C77 C 0.2876(6) 0.6211(4) 0.7369(4) 0.037(2) Uani 0.69(3) 1 d . . P A 1
C71 C 0.6027(11) 0.7095(2) 0.5884(5) 0.042(3) Uani 0.70(3) 1 d . . P B 1
C69 C 0.7767(10) 0.6737(4) 0.5928(5) 0.042(2) Uani 0.70(3) 1 d . . P B 1
C15 C 0.0031(5) 0.35103(16) 0.6580(3) 0.0632(14) Uani 1 1 d . . . . .
H15A H -0.0266 0.3390 0.6166 0.095 Uiso 1 1 calc GR . . . .
H15B H -0.0382 0.3394 0.6945 0.095 Uiso 1 1 calc GR . . . .
H15C H 0.0820 0.3435 0.6637 0.095 Uiso 1 1 calc GR . . . .
C76 C 0.2550(7) 0.6316(4) 0.7988(5) 0.043(2) Uani 0.69(3) 1 d . . P A 1
C44 C 0.6415(6) 0.3352(2) 0.7522(3) 0.0701(17) Uani 1 1 d . . . . .
H44 H 0.6509 0.3636 0.7367 0.084 Uiso 1 1 calc R . . . .
B1 B 0.6148(4) 0.63014(14) 0.7449(2) 0.0325(9) Uani 1 1 d . . . . .
C70 C 0.7067(12) 0.7030(4) 0.5644(4) 0.046(3) Uani 0.70(3) 1 d . . P B 1
C50 C 0.2508(5) 0.29486(16) 0.7505(3) 0.0723(18) Uani 1 1 d . . . . .
H50 H 0.2668 0.3072 0.7923 0.087 Uiso 1 1 calc R . . . .
C26 C -0.0985(5) 0.40687(19) 0.8653(4) 0.0751(17) Uani 1 1 d . . . . .
H26A H -0.1223 0.3975 0.9084 0.113 Uiso 1 1 calc GR . . . .
H26B H -0.1464 0.3938 0.8310 0.113 Uiso 1 1 calc GR . . . .
H26C H -0.1040 0.4380 0.8622 0.113 Uiso 1 1 calc GR . . . .
C54 C 0.2903(6) 0.28874(18) 0.6375(3) 0.081(2) Uani 1 1 d . . . . .
H54 H 0.3319 0.2970 0.6008 0.097 Uiso 1 1 calc R . . . .
C14 C -0.1306(5) 0.4113(2) 0.6426(4) 0.087(2) Uani 1 1 d . . . . .
H14A H -0.1390 0.4424 0.6446 0.130 Uiso 1 1 calc GR . . . .
H14B H -0.1770 0.3979 0.6753 0.130 Uiso 1 1 calc GR . . . .
H14C H -0.1538 0.4012 0.5987 0.130 Uiso 1 1 calc GR . . . .
C48 C 0.5244(7) 0.27364(19) 0.7692(3) 0.080(2) Uani 1 1 d . . . . .
H48 H 0.4534 0.2603 0.7649 0.096 Uiso 1 1 calc R . . . .
C46 C 0.7111(9) 0.2698(3) 0.8024(3) 0.104(3) Uani 1 1 d . . . . .
H46 H 0.7707 0.2535 0.8213 0.125 Uiso 1 1 calc R . . . .
C45 C 0.7335(7) 0.3126(3) 0.7811(3) 0.095(3) Uani 1 1 d . . . . .
H45 H 0.8054 0.3250 0.7861 0.114 Uiso 1 1 calc R . . . .
C51 C 0.1671(7) 0.26532(18) 0.7430(5) 0.107(3) Uani 1 1 d . . . . .
H51 H 0.1254 0.2571 0.7797 0.128 Uiso 1 1 calc R . . . .
C52 C 0.1436(7) 0.2477(2) 0.6829(5) 0.122(4) Uani 1 1 d . . . . .
H52 H 0.0834 0.2283 0.6775 0.147 Uiso 1 1 calc R . . . .
C47 C 0.6118(9) 0.2520(3) 0.7969(4) 0.118(4) Uani 1 1 d . . . . .
H47 H 0.6014 0.2237 0.8124 0.142 Uiso 1 1 calc R . . . .
C53 C 0.2061(7) 0.2579(2) 0.6304(5) 0.124(4) Uani 1 1 d . . . . .
H53 H 0.1925 0.2441 0.5894 0.148 Uiso 1 1 calc R . . . .
F13A F 0.664(4) 0.7348(4) 0.5126(7) 0.079(8) Uani 0.30(3) 1 d . . P B 2
F14A F 0.466(3) 0.7384(5) 0.5764(8) 0.075(7) Uani 0.30(3) 1 d . . P B 2
F12A F 0.827(3) 0.6786(7) 0.5555(10) 0.069(7) Uani 0.30(3) 1 d . . P B 2
F15A F 0.437(2) 0.6901(7) 0.6804(10) 0.043(4) Uani 0.30(3) 1 d . . P B 2
F11A F 0.801(4) 0.6318(12) 0.6590(16) 0.053(9) Uani 0.30(3) 1 d . . P B 2
C72A C 0.534(2) 0.6854(7) 0.6524(10) 0.033(5) Uani 0.30(3) 1 d . U P B 2
C67A C 0.617(3) 0.6572(8) 0.6739(11) 0.029(6) Uani 0.30(3) 1 d G U P B 2
C68A C 0.716(3) 0.6546(8) 0.6410(13) 0.031(6) Uani 0.30(3) 1 d G U P B 2
C69A C 0.732(3) 0.6801(6) 0.5864(11) 0.040(5) Uani 0.30(3) 1 d G U P B 2
C70A C 0.650(3) 0.7083(5) 0.5649(8) 0.044(5) Uani 0.30(3) 1 d G U P B 2
C71A C 0.551(3) 0.7110(5) 0.5978(8) 0.041(5) Uani 0.30(3) 1 d G U P B 2
F18A F 0.1590(12) 0.6117(10) 0.8360(14) 0.072(6) Uani 0.31(3) 1 d . U P A 2
F19A F 0.2093(11) 0.5907(12) 0.7102(15) 0.071(7) Uani 0.31(3) 1 d . U P A 2
F20A F 0.412(3) 0.6018(13) 0.6650(15) 0.046(6) Uani 0.31(3) 1 d . U P A 2
F17A F 0.320(3) 0.6444(11) 0.9153(16) 0.047(5) Uani 0.31(3) 1 d . U P A 2
F16A F 0.539(2) 0.6541(16) 0.8775(13) 0.031(4) Uani 0.31(3) 1 d D U P A 2
C33 C 0.4446(5) 0.39970(18) 0.8199(2) 0.0658(15) Uani 1 1 d . . . . .
H33A H 0.5255 0.3947 0.8164 0.079 Uiso 1 1 calc R . . . .
H33B H 0.4349 0.4298 0.8333 0.079 Uiso 1 1 calc R . . . .
C34 C 0.4041(6) 0.3723(2) 0.8722(3) 0.0811(19) Uani 1 1 d . . . . .
H34A H 0.4065 0.3420 0.8581 0.097 Uiso 1 1 calc R . . . .
H34B H 0.3259 0.3796 0.8809 0.097 Uiso 1 1 calc R . . . .
C35 C 0.4776(8) 0.3782(3) 0.9361(3) 0.098(3) Uani 1 1 d . . . . .
H35A H 0.4900 0.4091 0.9436 0.118 Uiso 1 1 calc R . . . .
H35B H 0.4369 0.3670 0.9737 0.118 Uiso 1 1 calc R . . . .
C36 C 0.5881(8) 0.3564(4) 0.9339(3) 0.127(4) Uani 1 1 d . . . . .
H36A H 0.6352 0.3714 0.9031 0.191 Uiso 1 1 calc GR . . . .
H36B H 0.5772 0.3268 0.9193 0.191 Uiso 1 1 calc GR . . . .
H36C H 0.6242 0.3566 0.9777 0.191 Uiso 1 1 calc GR . . . .

loop_
_atom_site_aniso_label
_atom_site_aniso_U_11
_atom_site_aniso_U_22
_atom_site_aniso_U_33
_atom_site_aniso_U_23
_atom_site_aniso_U_13
_atom_site_aniso_U_12
P1 0.0511(6) 0.0315(5) 0.0393(6) 0.0038(4) 0.0141(5) 0.0073(5)
Al1 0.0383(6) 0.0357(6) 0.0212(5) -0.0005(4) 0.0094(4) 0.0062(5)
F10 0.0534(14) 0.0324(11) 0.0265(11) -0.0018(9) 0.0119(10) 0.0020(10)
F6 0.0510(14) 0.0404(12) 0.0245(10) -0.0003(9) 0.0089(10) 0.0047(10)
F16 0.030(5) 0.049(3) 0.028(3) -0.003(2) 0.011(3) 0.003(5)
F9 0.0627(16) 0.0333(12) 0.0395(13) -0.0110(10) 0.0162(11) 0.0037(11)
F1 0.0505(14) 0.0320(12) 0.0461(13) -0.0072(10) -0.0025(11) 0.0069(10)
F5 0.0417(14) 0.0431(13) 0.0494(14) -0.0089(11) 0.0047(11) 0.0114(11)
F20 0.036(5) 0.048(5) 0.030(2) -0.011(3) -0.001(2) -0.002(3)
F7 0.0743(18) 0.0399(13) 0.0401(13) 0.0142(10) 0.0138(12) 0.0088(12)
F2 0.0722(19) 0.0336(13) 0.0554(16) -0.0121(11) 0.0030(13) -0.0066(12)
F11 0.041(3) 0.037(4) 0.038(6) -0.001(4) 0.017(4) 0.002(3)
F8 0.0764(19) 0.0261(12) 0.0623(16) 0.0022(11) 0.0252(14) 0.0082(12)
F17 0.058(5) 0.063(7) 0.037(4) -0.003(3) 0.023(3) 0.019(4)
F4 0.0340(14) 0.0768(19) 0.0551(16) -0.0086(14) -0.0022(12) 0.0028(13)
F3 0.0540(17) 0.0686(18) 0.0596(17) -0.0177(14) -0.0074(13) -0.0163(14)
F15 0.042(4) 0.038(3) 0.040(4) 0.006(2) 0.005(3) 0.004(3)
N2 0.0388(18) 0.0379(17) 0.0184(14) 0.0022(12) 0.0041(13) 0.0074(14)
F19 0.037(2) 0.061(4) 0.043(3) 0.001(2) 0.0020(18) -0.001(2)
N1 0.0386(18) 0.0342(16) 0.0178(14) -0.0020(12) 0.0072(12) 0.0054(13)
F12 0.064(5) 0.062(4) 0.055(4) -0.011(3) 0.036(4) -0.021(3)
F14 0.078(5) 0.047(3) 0.058(3) 0.024(2) -0.017(3) -0.007(3)
F18 0.034(2) 0.085(5) 0.061(4) -0.002(3) 0.017(2) 0.008(2)
F13 0.093(6) 0.068(4) 0.046(3) 0.020(2) 0.014(3) -0.030(4)
C61 0.0288(19) 0.0314(19) 0.0276(18) -0.0030(14) 0.0074(15) 0.0029(15)
C7 0.037(2) 0.0353(19) 0.0224(17) -0.0030(14) 0.0055(15) 0.0034(16)
C11 0.041(2) 0.049(2) 0.0238(18) 0.0019(16) 0.0073(16) 0.0040(18)
C62 0.037(2) 0.036(2) 0.0267(18) -0.0013(15) 0.0050(16) 0.0028(16)
C66 0.037(2) 0.0322(19) 0.0249(18) 0.0012(14) 0.0116(15) 0.0027(15)
C12 0.039(2) 0.040(2) 0.0254(18) -0.0007(15) 0.0066(16) 0.0044(17)
C37 0.034(2) 0.0325(19) 0.0327(19) 0.0054(15) 0.0035(16) -0.0025(15)
C74 0.037(4) 0.035(6) 0.031(3) -0.003(3) 0.005(3) -0.003(4)
C20 0.055(3) 0.045(2) 0.028(2) 0.0011(17) 0.0166(19) 0.006(2)
C55 0.038(2) 0.0328(19) 0.0242(17) -0.0017(14) 0.0104(15) 0.0013(16)
C10 0.048(2) 0.048(2) 0.0222(18) -0.0071(16) 0.0061(17) 0.0069(19)
C19 0.044(2) 0.045(2) 0.0194(17) 0.0020(15) 0.0065(16) 0.0081(18)
C3 0.043(2) 0.038(2) 0.0271(19) 0.0008(15) 0.0081(16) 0.0053(17)
C8 0.037(2) 0.040(2) 0.0259(18) -0.0010(15) 0.0034(16) 0.0042(17)
C65 0.039(2) 0.0313(19) 0.0319(19) -0.0075(15) 0.0117(16) 0.0032(16)
C5 0.041(2) 0.038(2) 0.0288(19) -0.0038(16) 0.0093(16) 0.0066(17)
C57 0.049(3) 0.037(2) 0.035(2) -0.0053(17) 0.0058(18) -0.0063(18)
C56 0.033(2) 0.038(2) 0.0270(18) -0.0026(15) 0.0011(15) -0.0010(16)
C16 0.041(2) 0.045(2) 0.0234(18) -0.0016(16) 0.0071(16) -0.0011(17)
C63 0.037(2) 0.037(2) 0.034(2) 0.0064(16) 0.0093(17) 0.0045(17)
C60 0.035(2) 0.041(2) 0.0295(19) -0.0063(16) 0.0092(16) 0.0020(17)
C73 0.037(2) 0.0304(19) 0.0314(18) -0.0051(14) 0.0059(16) 0.0063(15)
C78A 0.034(5) 0.034(10) 0.050(6) -0.025(6) 0.001(4) 0.016(5)
C77A 0.033(4) 0.035(11) 0.057(7) -0.019(7) 0.000(4) 0.018(5)
C76A 0.024(5) 0.043(11) 0.057(7) -0.016(7) 0.001(4) 0.025(5)
C75A 0.029(5) 0.052(12) 0.045(6) -0.009(6) 0.006(4) 0.012(5)
C74A 0.027(5) 0.042(14) 0.035(5) -0.007(6) 0.002(4) 0.011(5)
C9 0.049(3) 0.040(2) 0.0283(19) -0.0057(16) 0.0037(17) 0.0037(18)
C58 0.038(2) 0.054(3) 0.032(2) -0.0085(18) 0.0006(17) -0.0105(19)
C24 0.053(3) 0.049(2) 0.0239(19) 0.0015(17) 0.0051(18) 0.008(2)
C40 0.070(3) 0.049(3) 0.028(2) 0.0046(18) 0.012(2) -0.015(2)
C64 0.045(2) 0.029(2) 0.047(2) -0.0004(17) 0.0168(19) 0.0054(17)
C78 0.044(4) 0.033(4) 0.031(3) -0.005(3) 0.011(3) 0.010(3)
C31 0.050(3) 0.034(2) 0.038(2) 0.0031(17) 0.0145(19) 0.0044(18)
C13 0.064(3) 0.045(2) 0.031(2) -0.0004(18) 0.011(2) -0.004(2)
C4 0.045(2) 0.044(2) 0.0282(19) -0.0033(16) 0.0083(17) 0.0158(18)
C18 0.044(2) 0.054(3) 0.033(2) -0.0052(18) 0.0105(18) -0.004(2)
C67 0.047(5) 0.026(4) 0.030(5) -0.003(3) 0.000(4) 0.002(3)
C59 0.032(2) 0.055(3) 0.037(2) -0.0018(18) 0.0047(17) -0.0026(18)
C75 0.038(4) 0.054(5) 0.030(3) -0.009(3) 0.011(3) 0.013(4)
C42 0.058(3) 0.041(2) 0.036(2) 0.0068(18) 0.009(2) 0.009(2)
C6 0.055(3) 0.061(3) 0.026(2) -0.0034(18) 0.0125(19) 0.018(2)
C28 0.057(3) 0.049(3) 0.029(2) 0.0013(18) 0.0030(19) 0.002(2)
C2 0.062(3) 0.053(3) 0.029(2) 0.0018(18) 0.007(2) 0.018(2)
C38 0.045(3) 0.048(3) 0.044(2) 0.0081(19) 0.009(2) 0.009(2)
C23 0.079(4) 0.057(3) 0.025(2) -0.0006(19) 0.001(2) 0.005(2)
C25 0.058(3) 0.047(2) 0.034(2) -0.0001(18) 0.016(2) 0.001(2)
C39 0.058(3) 0.055(3) 0.040(2) 0.006(2) 0.009(2) 0.006(2)
C1 0.043(2) 0.061(3) 0.030(2) 0.0011(19) 0.0020(18) -0.004(2)
C17 0.058(3) 0.051(3) 0.042(2) 0.012(2) 0.005(2) 0.002(2)
C21 0.086(4) 0.052(3) 0.030(2) 0.0070(19) 0.018(2) 0.000(3)
C41 0.059(3) 0.062(3) 0.036(2) -0.002(2) 0.014(2) 0.004(2)
C43 0.085(4) 0.049(3) 0.031(2) 0.0004(19) 0.009(2) 0.026(3)
C29 0.075(4) 0.053(3) 0.044(3) -0.011(2) 0.008(2) 0.000(3)
C68 0.056(7) 0.042(7) 0.032(5) -0.007(4) 0.008(4) -0.009(4)
C32 0.061(3) 0.046(2) 0.037(2) -0.0019(18) 0.006(2) 0.017(2)
C22 0.102(4) 0.063(3) 0.021(2) 0.009(2) 0.007(2) 0.008(3)
C72 0.040(5) 0.030(4) 0.026(4) -0.001(3) 0.009(3) -0.004(4)
C27 0.073(4) 0.044(3) 0.056(3) 0.002(2) 0.023(3) -0.003(2)
C30 0.057(3) 0.074(3) 0.041(3) -0.001(2) -0.009(2) 0.001(3)
C49 0.078(4) 0.027(2) 0.071(3) 0.004(2) 0.038(3) 0.003(2)
C77 0.035(3) 0.035(5) 0.042(4) 0.005(3) -0.001(3) 0.016(3)
C71 0.051(7) 0.032(3) 0.043(5) 0.003(3) 0.006(5) -0.004(4)
C69 0.045(5) 0.042(5) 0.041(4) -0.009(3) 0.016(4) -0.012(4)
C15 0.081(4) 0.048(3) 0.061(3) 0.008(2) 0.009(3) -0.012(3)
C76 0.031(3) 0.048(5) 0.052(4) 0.006(4) 0.010(3) 0.021(3)
C44 0.091(5) 0.066(3) 0.052(3) -0.016(3) -0.011(3) 0.032(3)
B1 0.042(3) 0.031(2) 0.024(2) -0.0038(16) 0.0074(18) 0.0037(18)
C70 0.060(7) 0.045(5) 0.035(4) -0.004(3) 0.014(4) -0.018(5)
C50 0.095(4) 0.041(3) 0.084(4) 0.021(3) 0.047(3) 0.013(3)
C26 0.054(3) 0.065(4) 0.108(5) -0.013(3) 0.025(3) 0.000(3)
C54 0.104(5) 0.057(3) 0.084(4) -0.021(3) 0.052(4) -0.037(3)
C14 0.063(4) 0.083(4) 0.117(6) 0.038(4) 0.047(4) 0.009(3)
C48 0.118(6) 0.061(3) 0.062(3) 0.018(3) 0.025(4) 0.033(4)
C46 0.164(9) 0.099(6) 0.049(3) 0.003(4) -0.001(5) 0.080(6)
C45 0.095(5) 0.126(7) 0.063(4) -0.033(4) -0.023(4) 0.044(5)
C51 0.128(6) 0.035(3) 0.165(8) 0.020(4) 0.103(6) 0.002(3)
C52 0.124(7) 0.048(4) 0.203(10) -0.032(5) 0.113(7) -0.037(4)
C47 0.151(8) 0.108(7) 0.096(6) 0.047(5) 0.025(6) 0.079(7)
C53 0.132(7) 0.094(5) 0.151(7) -0.070(5) 0.090(6) -0.069(5)
F13A 0.15(2) 0.041(6) 0.049(6) 0.017(5) 0.034(10) -0.015(9)
F14A 0.109(19) 0.041(6) 0.074(8) 0.010(5) -0.003(10) 0.015(8)
F12A 0.098(18) 0.061(10) 0.051(9) -0.009(7) 0.042(11) -0.036(11)
F15A 0.062(12) 0.031(7) 0.036(7) 0.003(5) 0.015(6) 0.015(7)
F11A 0.08(2) 0.050(16) 0.032(12) 0.012(8) 0.028(12) -0.014(12)
C72A 0.046(13) 0.027(7) 0.026(8) -0.002(5) 0.014(8) 0.000(8)
C67A 0.043(12) 0.027(9) 0.017(8) -0.008(7) 0.009(7) -0.006(7)
C68A 0.051(12) 0.020(8) 0.023(8) -0.010(6) 0.015(8) -0.006(7)
C69A 0.063(13) 0.029(7) 0.030(7) 0.000(6) 0.024(8) 0.000(8)
C70A 0.063(13) 0.031(7) 0.040(9) 0.004(6) 0.022(8) 0.000(8)
C71A 0.063(13) 0.031(7) 0.030(7) -0.003(6) 0.018(8) -0.001(8)
F18A 0.040(5) 0.099(14) 0.079(11) -0.027(10) 0.018(6) 0.006(6)
F19A 0.040(5) 0.098(16) 0.074(10) -0.044(11) 0.002(5) -0.002(6)
F20A 0.035(9) 0.051(12) 0.053(6) -0.035(6) 0.004(5) -0.001(8)
F17A 0.045(9) 0.048(12) 0.050(7) -0.005(6) 0.016(6) 0.011(8)
F16A 0.018(7) 0.054(7) 0.021(5) -0.007(4) 0.014(5) 0.001(7)
C33 0.084(4) 0.065(3) 0.048(3) -0.007(2) 0.005(3) 0.026(3)
C34 0.095(5) 0.093(5) 0.056(3) 0.001(3) 0.016(3) 0.019(4)
C35 0.155(8) 0.101(5) 0.039(3) -0.005(3) -0.006(4) 0.037(5)
C36 0.124(7) 0.205(10) 0.050(4) -0.004(5) -0.030(4) 0.051(7)

loop_
_atom_type_symbol
_atom_type_description
_atom_type_scat_dispersion_real
_atom_type_scat_dispersion_imag
_atom_type_scat_source
C C 0.0181 0.0091 'International Tables Vol C Tables 4.2.6.8 and 6.1.1.4'
H H 0.0000 0.0000 'International Tables Vol C Tables 4.2.6.8 and 6.1.1.4'
Al Al 0.2130 0.2455 'International Tables Vol C Tables 4.2.6.8 and 6.1.1.4'
B B 0.0090 0.0039 'International Tables Vol C Tables 4.2.6.8 and 6.1.1.4'
F F 0.0727 0.0534 'International Tables Vol C Tables 4.2.6.8 and 6.1.1.4'
N N 0.0311 0.0180 'International Tables Vol C Tables 4.2.6.8 and 6.1.1.4'
P P 0.2955 0.4335 'International Tables Vol C Tables 4.2.6.8 and 6.1.1.4'

loop_
_exptl_crystal_face_index_h
_exptl_crystal_face_index_k
_exptl_crystal_face_index_l
_exptl_crystal_face_perp_dist
_exptl_oxdiff_crystal_face_indexfrac_h
_exptl_oxdiff_crystal_face_indexfrac_k
_exptl_oxdiff_crystal_face_indexfrac_l
_exptl_oxdiff_crystal_face_x
_exptl_oxdiff_crystal_face_y
_exptl_oxdiff_crystal_face_z
0 4 13 0.1334 -0.0067 3.9977 12.9890 -0.2119 -0.2424 -0.9478
-8 -3 -2 0.1032 -7.9961 -2.9602 -1.9959 0.6423 0.8226 -0.1307
0 -4 -13 0.1253 0.0067 -3.9977 -12.9890 0.2119 0.2424 0.9478
7 0 -8 0.0703 7.0020 -0.0330 -7.9953 -0.4191 -0.5291 0.8227
-5 15 -2 0.0997 -4.9814 15.0301 -1.9940 -0.3164 0.9309 -0.1409
2 0 -13 0.1334 2.0092 -0.0066 -12.9890 -0.0858 0.1263 0.9943
0 -3 13 0.1258 -0.0132 -3.0044 12.9879 0.0869 -0.4073 -0.9012
-1 20 -1 0.0793 -0.9801 20.0112 -0.9955 -0.7870 0.6021 -0.0988
-3 13 10 0.1388 -2.9941 13.0162 9.9942 -0.3960 0.3627 -0.9048
1 -20 3 0.0770 0.9785 -20.0118 2.9937 0.7806 -0.6539 -0.0429
-4 -6 11 0.1463 -4.0119 -5.9846 10.9905 0.4752 -0.0054 -0.8857
4 17 1 0.1026 4.0124 16.9847 1.0005 -0.9827 -0.0463 -0.0379
-2 -20 0 0.0867 -2.0172 -19.9959 -0.0026 0.9806 -0.2606 0.0601
0 18 6 0.0954 0.0118 18.0037 5.9976 -0.7872 0.2685 -0.5450
1 20 -1 0.0751 1.0186 20.0012 -0.9962 -0.9139 0.3917 -0.0258
-3 19 -1 0.0787 -2.9798 19.0210 -0.9949 -0.6173 0.7889 -0.1653
7 7 2 0.1438 7.0005 6.9664 1.9969 -0.7495 -0.6232 0.0675
4 -10 -9 0.0808 3.9955 -10.0206 -8.9950 0.2013 -0.4232 0.8505

loop_
_geom_angle_atom_site_label_1
_geom_angle_atom_site_label_2
_geom_angle_atom_site_label_3
_geom_angle
C37 P1 C32 108.6(2)
C43 P1 C37 106.8(2)
C43 P1 C32 113.1(2)
C43 P1 C49 106.9(3)
C49 P1 C37 107.6(2)
C49 P1 C32 113.4(2)
N2 Al1 N1 96.75(14)
N2 Al1 C31 114.74(16)
N2 Al1 C1 110.55(17)
N1 Al1 C31 108.07(17)
N1 Al1 C1 111.30(17)
C1 Al1 C31 114.1(2)
C19 N2 Al1 119.4(2)
C5 N2 Al1 120.4(2)
C5 N2 C19 119.8(3)
C7 N1 Al1 121.0(2)
C3 N1 Al1 119.4(2)
C3 N1 C7 119.4(3)
C62 C61 B1 119.0(3)
C66 C61 C62 113.5(3)
C66 C61 B1 127.0(3)
C12 C7 N1 121.1(3)
C12 C7 C8 121.0(3)
C8 C7 N1 117.9(3)
C12 C11 H11 119.4
C10 C11 H11 119.4
C10 C11 C12 121.3(4)
F6 C62 C61 119.3(3)
F6 C62 C63 116.1(3)
C63 C62 C61 124.5(3)
F10 C66 C61 121.7(3)
F10 C66 C65 114.0(3)
C61 C66 C65 124.3(3)
C7 C12 C16 123.6(3)
C11 C12 C7 118.5(4)
C11 C12 C16 117.9(3)
C42 C37 P1 119.8(3)
C38 C37 P1 119.0(3)
C38 C37 C42 121.1(4)
F16 C74 C73 121.5(8)
F16 C74 C75 114.3(8)
C75 C74 C73 124.0(7)
C19 C20 C25 122.1(4)
C21 C20 C19 118.3(4)
C21 C20 C25 119.7(4)
C56 C55 B1 119.3(3)
C60 C55 C56 112.8(4)
C60 C55 B1 127.7(3)
C11 C10 H10 120.0
C9 C10 C11 120.0(4)
C9 C10 H10 120.0
C20 C19 N2 118.3(4)
C20 C19 C24 121.6(4)
C24 C19 N2 120.1(4)
N1 C3 C4 123.7(4)
N1 C3 C2 119.8(3)
C4 C3 C2 116.6(4)
C7 C8 C13 122.0(3)
C9 C8 C7 118.1(4)
C9 C8 C13 119.8(4)
F9 C65 C66 120.7(3)
F9 C65 C64 120.3(3)
C64 C65 C66 119.1(3)
N2 C5 C4 122.7(3)
N2 C5 C6 121.3(4)
C4 C5 C6 116.0(4)
F2 C57 C56 120.7(4)
F2 C57 C58 120.4(4)
C58 C57 C56 118.9(4)
F1 C56 C55 119.1(3)
F1 C56 C57 115.6(3)
C57 C56 C55 125.3(4)
C12 C16 H16 108.1
C12 C16 C18 110.8(3)
C12 C16 C17 112.1(4)
C18 C16 H16 108.1
C17 C16 H16 108.1
C17 C16 C18 109.4(3)
F7 C63 C62 121.1(4)
F7 C63 C64 119.4(4)
C62 C63 C64 119.5(4)
F5 C60 C55 121.0(4)
F5 C60 C59 114.7(4)
C55 C60 C59 124.3(4)
C74 C73 B1 128.7(5)
C78A C73 C74A 120.0
C78A C73 B1 117.8(5)
C74A C73 B1 121.3(5)
C78 C73 C74 111.0(7)
C78 C73 B1 120.2(5)
C73 C78A C77A 120.0
F20A C78A C73 128.0(16)
F20A C78A C77A 112.0(16)
C78A C77A F19A 123.2(11)
C76A C77A C78A 120.0
C76A C77A F19A 116.8(11)
C77A C76A C75A 120.0
C77A C76A F18A 119.5(12)
C75A C76A F18A 120.5(12)
C74A C75A C76A 120.0
F17A C75A C76A 114.1(19)
F17A C75A C74A 125.7(19)
C75A C74A C73 120.0
F16A C74A C73 122.3(14)
F16A C74A C75A 116.8(15)
C10 C9 C8 121.1(4)
C10 C9 H9 119.4
C8 C9 H9 119.4
F3 C58 C57 120.2(4)
F3 C58 C59 120.6(4)
C59 C58 C57 119.2(4)
C19 C24 C28 123.5(4)
C23 C24 C19 117.5(4)
C23 C24 C28 118.9(4)
C39 C40 H40 120.2
C39 C40 C41 119.7(4)
C41 C40 H40 120.2
F8 C64 C65 120.0(4)
F8 C64 C63 120.9(4)
C63 C64 C65 119.0(4)
F20 C78 C73 115.6(9)
C77 C78 F20 117.0(9)
C77 C78 C73 127.4(6)
Al1 C31 H31A 108.4
Al1 C31 H31B 108.4
H31A C31 H31B 107.5
C32 C31 Al1 115.3(3)
C32 C31 H31A 108.4
C32 C31 H31B 108.4
C8 C13 H13 107.8
C8 C13 C15 112.9(4)
C8 C13 C14 110.7(4)
C15 C13 H13 107.8
C14 C13 H13 107.8
C14 C13 C15 109.7(5)
C3 C4 C5 128.1(4)
C3 C4 H4 115.9
C5 C4 H4 115.9
C16 C18 H18A 109.5
C16 C18 H18B 109.5
C16 C18 H18C 109.5
H18A C18 H18B 109.5
H18A C18 H18C 109.5
H18B C18 H18C 109.5
C68 C67 B1 120.0(9)
C72 C67 C68 111.8(8)
C72 C67 B1 127.6(11)
F4 C59 C60 120.3(4)
F4 C59 C58 120.1(4)
C58 C59 C60 119.5(4)
F17 C75 C74 117.9(10)
C76 C75 F17 121.4(10)
C76 C75 C74 120.6(6)
C37 C42 H42 120.5
C41 C42 C37 119.0(4)
C41 C42 H42 120.5
C5 C6 H6A 109.5
C5 C6 H6B 109.5
C5 C6 H6C 109.5
H6A C6 H6B 109.5
H6A C6 H6C 109.5
H6B C6 H6C 109.5
C24 C28 H28 108.5
C24 C28 C29 111.0(4)
C24 C28 C30 112.0(4)
C29 C28 H28 108.5
C30 C28 H28 108.5
C30 C28 C29 108.3(4)
C3 C2 H2A 109.5
C3 C2 H2B 109.5
C3 C2 H2C 109.5
H2A C2 H2B 109.5
H2A C2 H2C 109.5
H2B C2 H2C 109.5
C37 C38 H38 120.6
C39 C38 C37 118.9(4)
C39 C38 H38 120.6
C24 C23 H23 119.5
C22 C23 C24 121.1(5)
C22 C23 H23 119.5
C20 C25 H25 106.8
C20 C25 C27 113.8(4)
C20 C25 C26 111.9(4)
C27 C25 H25 106.8
C26 C25 H25 106.8
C26 C25 C27 110.5(4)
C40 C39 C38 121.3(4)
C40 C39 H39 119.4
C38 C39 H39 119.4
Al1 C1 H1A 109.5
Al1 C1 H1B 109.5
Al1 C1 H1C 109.5
H1A C1 H1B 109.5
H1A C1 H1C 109.5
H1B C1 H1C 109.5
C16 C17 H17A 109.5
C16 C17 H17B 109.5
C16 C17 H17C 109.5
H17A C17 H17B 109.5
H17A C17 H17C 109.5
H17B C17 H17C 109.5
C20 C21 H21 119.7
C22 C21 C20 120.6(5)
C22 C21 H21 119.7
C40 C41 H41 120.0
C42 C41 C40 120.0(4)
C42 C41 H41 120.0
C44 C43 P1 118.6(4)
C44 C43 C48 120.5(6)
C48 C43 P1 120.9(5)
C28 C29 H29A 109.5
C28 C29 H29B 109.5
C28 C29 H29C 109.5
H29A C29 H29B 109.5
H29A C29 H29C 109.5
H29B C29 H29C 109.5
F11 C68 C67 117.6(12)
F11 C68 C69 116.8(13)
C69 C68 C67 125.6(10)
P1 C32 H32 104.4
C31 C32 P1 112.2(3)
C31 C32 H32 104.4
C31 C32 C33 115.0(4)
C33 C32 P1 115.0(3)
C33 C32 H32 104.4
C23 C22 C21 121.0(4)
C23 C22 H22 119.5
C21 C22 H22 119.5
F15 C72 C67 120.3(9)
F15 C72 C71 114.6(8)
C67 C72 C71 125.1(8)
C25 C27 H27A 109.5
C25 C27 H27B 109.5
C25 C27 H27C 109.5
H27A C27 H27B 109.5
H27A C27 H27C 109.5
H27B C27 H27C 109.5
C28 C30 H30A 109.5
C28 C30 H30B 109.5
C28 C30 H30C 109.5
H30A C30 H30B 109.5
H30A C30 H30C 109.5
H30B C30 H30C 109.5
C50 C49 P1 120.9(5)
C54 C49 P1 118.9(4)
C54 C49 C50 120.2(5)
F19 C77 C78 120.8(7)
F19 C77 C76 121.0(7)
C78 C77 C76 118.1(6)
F14 C71 C72 119.1(8)
F14 C71 C70 122.6(9)
C70 C71 C72 118.1(7)
F12 C69 C68 121.5(10)
F12 C69 C70 119.4(9)
C70 C69 C68 119.0(8)
C13 C15 H15A 109.5
C13 C15 H15B 109.5
C13 C15 H15C 109.5
H15A C15 H15B 109.5
H15A C15 H15C 109.5
H15B C15 H15C 109.5
F18 C76 C75 120.7(7)
F18 C76 C77 120.4(8)
C75 C76 C77 118.9(6)
C43 C44 H44 120.3
C43 C44 C45 119.4(7)
C45 C44 H44 120.3
C61 B1 C67 112.3(6)
C61 B1 C67A 115.4(11)
C55 B1 C61 113.6(3)
C55 B1 C67 100.2(6)
C55 B1 C67A 105.9(12)
C73 B1 C61 101.9(3)
C73 B1 C55 113.7(3)
C73 B1 C67 115.8(6)
C73 B1 C67A 106.4(11)
F13 C70 C71 118.1(9)
F13 C70 C69 121.6(8)
C69 C70 C71 120.3(7)
C49 C50 H50 119.9
C51 C50 C49 120.2(7)
C51 C50 H50 119.9
C25 C26 H26A 109.5
C25 C26 H26B 109.5
C25 C26 H26C 109.5
H26A C26 H26B 109.5
H26A C26 H26C 109.5
H26B C26 H26C 109.5
C49 C54 H54 120.3
C49 C54 C53 119.4(6)
C53 C54 H54 120.3
C13 C14 H14A 109.5
C13 C14 H14B 109.5
C13 C14 H14C 109.5
H14A C14 H14B 109.5
H14A C14 H14C 109.5
H14B C14 H14C 109.5
C43 C48 H48 119.9
C47 C48 C43 120.2(8)
C47 C48 H48 119.9
C45 C46 H46 118.4
C47 C46 H46 118.4
C47 C46 C45 123.2(8)
C44 C45 C46 116.0(8)
C44 C45 H45 122.0
C46 C45 H45 122.0
C50 C51 H51 120.0
C52 C51 C50 120.0(6)
C52 C51 H51 120.0
C51 C52 H52 119.7
C51 C52 C53 120.6(7)
C53 C52 H52 119.7
C48 C47 H47 119.7
C46 C47 C48 120.6(9)
C46 C47 H47 119.7
C54 C53 H53 120.2
C52 C53 C54 119.6(7)
C52 C53 H53 120.2
F15A C72A C67A 124.3(15)
F15A C72A C71A 115.7(15)
C67A C72A C71A 120.0
C72A C67A B1 124.2(14)
C68A C67A B1 115.2(14)
C68A C67A C72A 120.0
F11A C68A C67A 125(2)
F11A C68A C69A 114(2)
C69A C68A C67A 120.0
F12A C69A C68A 120.6(16)
F12A C69A C70A 119.4(16)
C68A C69A C70A 120.0
F13A C70A C69A 121.8(14)
F13A C70A C71A 118.1(14)
C71A C70A C69A 120.0
F14A C71A C72A 119.1(13)
F14A C71A C70A 120.9(13)
C70A C71A C72A 120.0
C32 C33 H33A 108.1
C32 C33 H33B 108.1
H33A C33 H33B 107.3
C34 C33 C32 116.7(6)
C34 C33 H33A 108.1
C34 C33 H33B 108.1
C33 C34 H34A 109.6
C33 C34 H34B 109.6
C33 C34 C35 110.2(6)
H34A C34 H34B 108.1
C35 C34 H34A 109.6
C35 C34 H34B 109.6
C34 C35 H35A 108.9
C34 C35 H35B 108.9
H35A C35 H35B 107.7
C36 C35 C34 113.4(6)
C36 C35 H35A 108.9
C36 C35 H35B 108.9
C35 C36 H36A 109.5
C35 C36 H36B 109.5
C35 C36 H36C 109.5
H36A C36 H36B 109.5
H36A C36 H36C 109.5
H36B C36 H36C 109.5

loop_
_geom_bond_atom_site_label_1
_geom_bond_atom_site_label_2
_geom_bond_distance
P1 C37 1.808(4)
P1 C43 1.785(5)
P1 C32 1.867(4)
P1 C49 1.799(5)
Al1 N2 1.919(3)
Al1 N1 1.921(3)
Al1 C31 1.998(4)
Al1 C1 1.961(5)
F10 C66 1.362(4)
F6 C62 1.352(4)
F16 C74 1.343(9)
F9 C65 1.350(4)
F1 C56 1.361(5)
F5 C60 1.353(5)
F20 C78 1.374(14)
F7 C63 1.351(4)
F2 C57 1.345(5)
F11 C68 1.348(18)
F8 C64 1.347(5)
F17 C75 1.357(13)
F4 C59 1.341(5)
F3 C58 1.348(5)
F15 C72 1.352(10)
N2 C19 1.453(5)
N2 C5 1.343(5)
F19 C77 1.344(9)
N1 C7 1.445(4)
N1 C3 1.337(5)
F12 C69 1.345(12)
F14 C71 1.341(10)
F18 C76 1.309(9)
F13 C70 1.350(10)
C61 C62 1.389(5)
C61 C66 1.377(5)
C61 B1 1.665(5)
C7 C12 1.401(5)
C7 C8 1.411(6)
C11 H11 0.9500
C11 C12 1.389(5)
C11 C10 1.384(6)
C62 C63 1.372(6)
C66 C65 1.390(5)
C12 C16 1.519(6)
C37 C42 1.390(6)
C37 C38 1.381(6)
C74 C73 1.400(8)
C74 C75 1.379(10)
C20 C19 1.396(6)
C20 C25 1.516(7)
C20 C21 1.396(6)
C55 C56 1.388(5)
C55 C60 1.379(6)
C55 B1 1.660(6)
C10 H10 0.9500
C10 C9 1.374(6)
C19 C24 1.411(6)
C3 C4 1.398(5)
C3 C2 1.502(6)
C8 C9 1.399(5)
C8 C13 1.521(6)
C65 C64 1.377(6)
C5 C4 1.398(6)
C5 C6 1.504(5)
C57 C56 1.377(6)
C57 C58 1.372(6)
C16 H16 1.0000
C16 C18 1.530(6)
C16 C17 1.527(6)
C63 C64 1.374(6)
C60 C59 1.389(6)
C73 C78A 1.3900
C73 C74A 1.3900
C73 C78 1.378(9)
C73 B1 1.654(6)
C78A C77A 1.3900
C78A F20A 1.33(3)
C77A C76A 1.3900
C77A F19A 1.393(15)
C76A C75A 1.3900
C76A F18A 1.459(15)
C75A C74A 1.3900
C75A F17A 1.34(3)
C74A F16A 1.348(10)
C9 H9 0.9500
C58 C59 1.370(6)
C24 C28 1.512(6)
C24 C23 1.395(6)
C40 H40 0.9500
C40 C39 1.357(7)
C40 C41 1.405(7)
C78 C77 1.360(9)
C31 H31A 0.9900
C31 H31B 0.9900
C31 C32 1.520(6)
C13 H13 1.0000
C13 C15 1.526(7)
C13 C14 1.522(8)
C4 H4 0.9500
C18 H18A 0.9800
C18 H18B 0.9800
C18 H18C 0.9800
C67 C68 1.399(12)
C67 C72 1.392(9)
C67 B1 1.666(11)
C75 C76 1.351(11)
C42 H42 0.9500
C42 C41 1.373(6)
C6 H6A 0.9800
C6 H6B 0.9800
C6 H6C 0.9800
C28 H28 1.0000
C28 C29 1.538(6)
C28 C30 1.532(7)
C2 H2A 0.9800
C2 H2B 0.9800
C2 H2C 0.9800
C38 H38 0.9500
C38 C39 1.379(6)
C23 H23 0.9500
C23 C22 1.369(7)
C25 H25 1.0000
C25 C27 1.536(6)
C25 C26 1.532(7)
C39 H39 0.9500
C1 H1A 0.9800
C1 H1B 0.9800
C1 H1C 0.9800
C17 H17A 0.9800
C17 H17B 0.9800
C17 H17C 0.9800
C21 H21 0.9500
C21 C22 1.373(8)
C41 H41 0.9500
C43 C44 1.384(9)
C43 C48 1.404(8)
C29 H29A 0.9800
C29 H29B 0.9800
C29 H29C 0.9800
C68 C69 1.370(11)
C32 H32 1.0000
C32 C33 1.565(7)
C22 H22 0.9500
C72 C71 1.396(10)
C27 H27A 0.9800
C27 H27B 0.9800
C27 H27C 0.9800
C30 H30A 0.9800
C30 H30B 0.9800
C30 H30C 0.9800
C49 C50 1.381(7)
C49 C54 1.363(8)
C77 C76 1.376(9)
C71 C70 1.374(12)
C69 C70 1.361(12)
C15 H15A 0.9800
C15 H15B 0.9800
C15 H15C 0.9800
C44 H44 0.9500
C44 C45 1.424(8)
B1 C67A 1.679(15)
C50 H50 0.9500
C50 C51 1.372(10)
C26 H26A 0.9800
C26 H26B 0.9800
C26 H26C 0.9800
C54 H54 0.9500
C54 C53 1.404(8)
C14 H14A 0.9800
C14 H14B 0.9800
C14 H14C 0.9800
C48 H48 0.9500
C48 C47 1.357(10)
C46 H46 0.9500
C46 C45 1.438(12)
C46 C47 1.317(13)
C45 H45 0.9500
C51 H51 0.9500
C51 C52 1.364(13)
C52 H52 0.9500
C52 C53 1.367(10)
C47 H47 0.9500
C53 H53 0.9500
F13A C70A 1.366(18)
F14A C71A 1.39(2)
F12A C69A 1.32(2)
F15A C72A 1.322(19)
F11A C68A 1.29(4)
C72A C67A 1.3900
C72A C71A 1.3900
C67A C68A 1.3900
C68A C69A 1.3900
C69A C70A 1.3900
C70A C71A 1.3900
C33 H33A 0.9900
C33 H33B 0.9900
C33 C34 1.467(8)
C34 H34A 0.9900
C34 H34B 0.9900
C34 C35 1.560(9)
C35 H35A 0.9900
C35 H35B 0.9900
C35 C36 1.495(11)
C36 H36A 0.9800
C36 H36B 0.9800
C36 H36C 0.9800

loop_
_geom_torsion_atom_site_label_1
_geom_torsion_atom_site_label_2
_geom_torsion_atom_site_label_3
_geom_torsion_atom_site_label_4
_geom_torsion
P1 C37 C42 C41 176.4(4)
P1 C37 C38 C39 -176.2(4)
P1 C43 C44 C45 -177.1(4)
P1 C43 C48 C47 177.1(5)
P1 C32 C33 C34 -72.2(6)
P1 C49 C50 C51 -177.4(5)
P1 C49 C54 C53 176.2(6)
Al1 N2 C19 C20 -90.4(4)
Al1 N2 C19 C24 88.2(4)
Al1 N2 C5 C4 12.0(6)
Al1 N2 C5 C6 -168.0(3)
Al1 N1 C7 C12 -86.6(4)
Al1 N1 C7 C8 92.4(4)
Al1 N1 C3 C4 -15.8(6)
Al1 N1 C3 C2 164.7(3)
Al1 C31 C32 P1 -155.6(2)
Al1 C31 C32 C33 70.5(5)
F10 C66 C65 F9 0.3(6)
F10 C66 C65 C64 -179.4(4)
F6 C62 C63 F7 -0.9(6)
F6 C62 C63 C64 178.5(4)
F16 C74 C73 C78 -177.1(15)
F16 C74 C73 B1 5.8(17)
F16 C74 C75 F17 0.2(16)
F16 C74 C75 C76 175.6(15)
F9 C65 C64 F8 -0.9(6)
F9 C65 C64 C63 -178.6(4)
F5 C60 C59 F4 -2.2(5)
F5 C60 C59 C58 178.7(4)
F20 C78 C77 F19 0.6(16)
F20 C78 C77 C76 177.5(10)
F7 C63 C64 F8 1.6(6)
F7 C63 C64 C65 179.3(4)
F2 C57 C56 F1 0.6(5)
F2 C57 C56 C55 -179.3(4)
F2 C57 C58 F3 0.4(6)
F2 C57 C58 C59 -179.2(4)
F11 C68 C69 F12 -2.2(18)
F11 C68 C69 C70 -178.6(14)
F17 C75 C76 F18 -6.3(19)
F17 C75 C76 C77 176.1(12)
F3 C58 C59 F4 1.2(6)
F3 C58 C59 C60 -179.8(4)
F15 C72 C71 F14 0.1(12)
F15 C72 C71 C70 176.8(8)
N2 C19 C24 C28 6.6(6)
N2 C19 C24 C23 -176.6(4)
N2 C5 C4 C3 12.0(7)
F19 C77 C76 F18 -1.2(12)
F19 C77 C76 C75 176.5(10)
N1 C7 C12 C11 179.8(4)
N1 C7 C12 C16 -0.8(6)
N1 C7 C8 C9 -179.3(4)
N1 C7 C8 C13 2.7(6)
N1 C3 C4 C5 -9.8(7)
F12 C69 C70 F13 2.5(12)
F12 C69 C70 C71 -178.6(8)
F14 C71 C70 F13 -2.6(11)
F14 C71 C70 C69 178.4(7)
C61 C62 C63 F7 178.6(4)
C61 C62 C63 C64 -2.0(7)
C61 C66 C65 F9 179.5(4)
C61 C66 C65 C64 -0.2(6)
C61 B1 C67A C72A 129.9(13)
C61 B1 C67A C68A -59.0(14)
C7 N1 C3 C4 168.7(4)
C7 N1 C3 C2 -10.9(6)
C7 C12 C16 C18 119.3(4)
C7 C12 C16 C17 -118.1(4)
C7 C8 C9 C10 -0.6(6)
C7 C8 C13 C15 -139.1(4)
C7 C8 C13 C14 97.5(5)
C11 C12 C16 C18 -61.3(5)
C11 C12 C16 C17 61.3(5)
C11 C10 C9 C8 0.8(7)
C62 C61 C66 F10 177.5(3)
C62 C61 C66 C65 -1.6(6)
C62 C61 B1 C55 56.9(5)
C62 C61 B1 C73 -65.8(4)
C62 C61 B1 C67 169.6(7)
C62 C61 B1 C67A 179.4(13)
C62 C63 C64 F8 -177.8(4)
C62 C63 C64 C65 -0.1(6)
C66 C61 C62 F6 -177.8(3)
C66 C61 C62 C63 2.7(6)
C66 C61 B1 C55 -131.4(4)
C66 C61 B1 C73 105.8(4)
C66 C61 B1 C67 -18.7(8)
C66 C61 B1 C67A -8.9(14)
C66 C65 C64 F8 178.8(4)
C66 C65 C64 C63 1.2(6)
C12 C7 C8 C9 -0.3(6)
C12 C7 C8 C13 -178.2(4)
C12 C11 C10 C9 -0.3(7)
C37 P1 C43 C44 56.4(4)
C37 P1 C43 C48 -120.1(4)
C37 P1 C32 C31 97.4(3)
C37 P1 C32 C33 -128.7(4)
C37 P1 C49 C50 -171.4(4)
C37 P1 C49 C54 11.9(5)
C37 C42 C41 C40 -0.7(7)
C37 C38 C39 C40 0.4(8)
C74 C73 C78 F20 -176.0(12)
C74 C73 C78 C77 3.5(13)
C74 C73 B1 C61 105.0(7)
C74 C73 B1 C55 -17.7(8)
C74 C73 B1 C67 -132.9(9)
C74 C75 C76 F18 178.5(8)
C74 C75 C76 C77 0.8(14)
C20 C19 C24 C28 -174.9(4)
C20 C19 C24 C23 1.9(6)
C20 C21 C22 C23 0.0(8)
C55 C60 C59 F4 177.4(4)
C55 C60 C59 C58 -1.6(6)
C55 B1 C67A C72A -103.5(15)
C55 B1 C67A C68A 67.5(12)
C10 C11 C12 C7 -0.5(6)
C10 C11 C12 C16 -180.0(4)
C19 N2 C5 C4 -174.2(4)
C19 N2 C5 C6 5.9(6)
C19 C20 C25 C27 146.9(4)
C19 C20 C25 C26 -87.0(5)
C19 C20 C21 C22 0.0(7)
C19 C24 C28 C29 113.6(5)
C19 C24 C28 C30 -125.2(4)
C19 C24 C23 C22 -1.9(7)
C3 N1 C7 C12 88.8(5)
C3 N1 C7 C8 -92.1(4)
C8 C7 C12 C11 0.8(6)
C8 C7 C12 C16 -179.8(4)
C5 N2 C19 C20 95.6(5)
C5 N2 C19 C24 -85.8(5)
C57 C58 C59 F4 -179.2(4)
C57 C58 C59 C60 -0.2(6)
C56 C55 C60 F5 -177.5(3)
C56 C55 C60 C59 2.8(5)
C56 C55 B1 C61 -172.9(3)
C56 C55 B1 C73 -56.9(5)
C56 C55 B1 C67 67.2(6)
C56 C55 B1 C67A 59.5(11)
C56 C57 C58 F3 180.0(4)
C56 C57 C58 C59 0.4(6)
C60 C55 C56 F1 177.5(3)
C60 C55 C56 C57 -2.7(6)
C60 C55 B1 C61 13.2(5)
C60 C55 B1 C73 129.2(4)
C60 C55 B1 C67 -106.6(6)
C60 C55 B1 C67A -114.4(11)
C73 C74 C75 F17 -174.3(13)
C73 C74 C75 C76 1.1(13)
C73 C78A C77A C76A 0.0
C73 C78A C77A F19A 178.5(18)
C73 C78 C77 F19 -178.9(9)
C73 C78 C77 C76 -2.0(16)
C73 B1 C67A C72A 17.8(19)
C73 B1 C67A C68A -171.2(8)
C78A C73 C74A C75A 0.0
C78A C73 C74A F16A 169(3)
C78A C73 B1 C61 -60.9(11)
C78A C73 B1 C55 176.5(11)
C78A C73 B1 C67A 60.3(16)
C78A C77A C76A C75A 0.0
C78A C77A C76A F18A -178.5(13)
C77A C76A C75A C74A 0.0
C77A C76A C75A F17A -176(3)
C76A C75A C74A C73 0.0
C76A C75A C74A F16A -169(3)
C74A C73 C78A C77A 0.0
C74A C73 C78A F20A 178(3)
C74A C73 B1 C61 108.2(11)
C74A C73 B1 C55 -14.5(11)
C74A C73 B1 C67A -130.6(16)
C9 C8 C13 C15 43.0(6)
C9 C8 C13 C14 -80.4(6)
C58 C57 C56 F1 -179.0(3)
C58 C57 C56 C55 1.2(6)
C24 C23 C22 C21 1.0(8)
C78 C73 B1 C61 -71.9(7)
C78 C73 B1 C55 165.5(7)
C78 C73 B1 C67 50.2(10)
C78 C77 C76 F18 -178.1(9)
C78 C77 C76 C75 -0.4(15)
C31 C32 C33 C34 60.4(6)
C13 C8 C9 C10 177.4(4)
C67 C68 C69 F12 178.9(10)
C67 C68 C69 C70 2.6(13)
C67 C72 C71 F14 -178.8(8)
C67 C72 C71 C70 -2.1(11)
C75 C74 C73 C78 -3.0(10)
C75 C74 C73 B1 179.9(7)
C42 C37 C38 C39 -0.4(7)
C6 C5 C4 C3 -168.0(5)
C28 C24 C23 C22 175.0(5)
C2 C3 C4 C5 169.8(5)
C38 C37 C42 C41 0.6(7)
C23 C24 C28 C29 -63.2(6)
C23 C24 C28 C30 58.1(5)
C25 C20 C19 N2 -3.6(6)
C25 C20 C19 C24 177.8(4)
C25 C20 C21 C22 -178.8(5)
C39 C40 C41 C42 0.8(8)
C21 C20 C19 N2 177.6(4)
C21 C20 C19 C24 -0.9(6)
C21 C20 C25 C27 -34.4(6)
C21 C20 C25 C26 91.7(5)
C41 C40 C39 C38 -0.6(8)
C43 P1 C37 C42 21.6(4)
C43 P1 C37 C38 -162.5(4)
C43 P1 C32 C31 -144.2(3)
C43 P1 C32 C33 -10.3(5)
C43 P1 C49 C50 74.1(5)
C43 P1 C49 C54 -102.6(5)
C43 C44 C45 C46 0.7(8)
C43 C48 C47 C46 -0.9(12)
C68 C67 C72 F15 -176.6(10)
C68 C67 C72 C71 2.3(10)
C68 C67 B1 C61 -55.5(10)
C68 C67 B1 C55 65.4(8)
C68 C67 B1 C73 -171.9(6)
C68 C69 C70 F13 179.0(9)
C68 C69 C70 C71 -2.1(12)
C32 P1 C37 C42 143.9(4)
C32 P1 C37 C38 -40.2(4)
C32 P1 C43 C44 -63.0(4)
C32 P1 C43 C48 120.5(4)
C32 P1 C49 C50 -51.2(5)
C32 P1 C49 C54 132.0(5)
C32 C33 C34 C35 173.5(5)
C72 C67 C68 F11 178.7(16)
C72 C67 C68 C69 -2.5(11)
C72 C67 B1 C61 133.5(9)
C72 C67 B1 C55 -105.6(11)
C72 C67 B1 C73 17.1(14)
C72 C71 C70 F13 -179.2(7)
C72 C71 C70 C69 1.9(11)
C49 P1 C37 C42 -93.0(4)
C49 P1 C37 C38 82.9(4)
C49 P1 C43 C44 171.5(4)
C49 P1 C43 C48 -5.1(5)
C49 P1 C32 C31 -22.2(4)
C49 P1 C32 C33 111.7(4)
C49 C50 C51 C52 -0.4(10)
C49 C54 C53 C52 3.0(14)
C44 C43 C48 C47 0.6(9)
B1 C61 C62 F6 -5.0(6)
B1 C61 C62 C63 175.5(4)
B1 C61 C66 F10 5.5(6)
B1 C61 C66 C65 -173.7(4)
B1 C55 C56 F1 2.8(5)
B1 C55 C56 C57 -177.4(4)
B1 C55 C60 F5 -3.3(6)
B1 C55 C60 C59 177.1(4)
B1 C73 C78A C77A 169.2(7)
B1 C73 C78A F20A -13(3)
B1 C73 C74A C75A -168.8(7)
B1 C73 C74A F16A 0(3)
B1 C73 C78 F20 1.4(13)
B1 C73 C78 C77 -179.1(9)
B1 C67 C68 F11 6.4(15)
B1 C67 C68 C69 -174.8(14)
B1 C67 C72 F15 -5.0(14)
B1 C67 C72 C71 173.8(12)
B1 C67A C68A F11A 4(3)
B1 C67A C68A C69A -171(2)
C50 C49 C54 C53 -0.6(11)
C50 C51 C52 C53 2.8(13)
C54 C49 C50 C51 -0.7(9)
C48 C43 C44 C45 -0.5(8)
C45 C46 C47 C48 1.1(13)
C51 C52 C53 C54 -4.1(15)
C47 C46 C45 C44 -1.0(11)
F13A C70A C71A F14A 2.9(18)
F13A C70A C71A C72A -178.2(18)
F12A C69A C70A F13A 0(2)
F12A C69A C70A C71A -178.5(19)
F15A C72A C67A B1 -9(2)
F15A C72A C67A C68A 180(2)
F15A C72A C71A F14A -1(2)
F15A C72A C71A C70A -180(2)
F11A C68A C69A F12A 3(3)
F11A C68A C69A C70A -176(3)
C72A C67A C68A F11A 175(4)
C72A C67A C68A C69A 0.0
C67A C72A C71A F14A 178.9(16)
C67A C72A C71A C70A 0.0
C67A C68A C69A F12A 178(2)
C67A C68A C69A C70A 0.0
C68A C69A C70A F13A 178.2(18)
C68A C69A C70A C71A 0.0
C69A C70A C71A F14A -178.9(16)
C69A C70A C71A C72A 0.0
C71A C72A C67A B1 171(2)
C71A C72A C67A C68A 0.0
F18A C76A C75A C74A 178.5(14)
F18A C76A C75A F17A 3(2)
F19A C77A C76A C75A -178.6(17)
F19A C77A C76A F18A 3(2)
F20A C78A C77A C76A -178(3)
F20A C78A C77A F19A 0(2)
F17A C75A C74A C73 175(3)
F17A C75A C74A F16A 6(3)
C33 C34 C35 C36 -76.0(9)
